data_4087912
loop_
_publ_author_name
'Pump, Eva'
'Leitgeb, Anita'
'Koz\/lowska, Anna'
'Torvisco, Ana'
'Falivene, Laura'
'Cavallo, Luigi'
'Grela, Karol'
'Slugovc, Christian'

_publ_section_title
;
 Variation of the Sterical Properties of the N-Heterocyclic Carbene
 Coligand in Thermally Triggerable Ruthenium-Based Olefin Metathesis
 Precatalysts/Initiators
;
_journal_issue 22
_journal_name_full Organometallics
_journal_page_first 5383
_journal_paper_doi 10.1021/acs.organomet.5b00715
_journal_volume 34
_journal_year 2015
_chemical_formula_moiety 'C31 H27 Cl2 N3 Ru'
_chemical_formula_sum 'C31 H27 Cl2 N3 Ru'
_chemical_formula_weight 613.52
_space_group_crystal_system monoclinic
_space_group_IT_number 14
_space_group_name_Hall '-P 2ybc'
_space_group_name_H-M_alt 'P 1 21/c 1'
_atom_sites_solution_hydrogens geom
_audit_creation_method SHELXL-2013
_audit_update_record
;
2013-10-31 # Formatted by publCIF

;
_cell_angle_alpha 90
_cell_angle_beta 110.8190(12)
_cell_angle_gamma 90
_cell_formula_units_Z 4
_cell_length_a 12.8239(4)
_cell_length_b 13.4359(4)
_cell_length_c 16.8249(5)
_cell_measurement_reflns_used 9825
_cell_measurement_temperature 100(2)
_cell_measurement_theta_max 27.10
_cell_measurement_theta_min 2.54
_cell_volume 2709.66(14)
_computing_cell_refinement 'Bruker SAINT'
_computing_data_collection 'Bruker APEX2'
_computing_data_reduction 'Bruker SAINT'
_computing_molecular_graphics 'Bruker SHELXTL'
_computing_publication_material 'Bruker SHELXTL'
_computing_structure_refinement 'SHELXL-2013 (Sheldrick 2013)'
_computing_structure_solution 'SHELXS-97 (Sheldrick 2008)'
_diffrn_ambient_temperature 100(2)
_diffrn_measured_fraction_theta_full 0.999
_diffrn_measured_fraction_theta_max 0.999
_diffrn_measurement_device_type 'Bruker APEX-II CCD'
_diffrn_measurement_method '\f and \w scans'
_diffrn_radiation_monochromator graphite
_diffrn_radiation_source 'sealed tube'
_diffrn_radiation_type MoK\a
_diffrn_radiation_wavelength 0.71073
_diffrn_reflns_av_R_equivalents 0.0296
_diffrn_reflns_av_unetI/netI 0.0182
_diffrn_reflns_Laue_measured_fraction_full 0.999
_diffrn_reflns_Laue_measured_fraction_max 0.999
_diffrn_reflns_limit_h_max 15
_diffrn_reflns_limit_h_min -15
_diffrn_reflns_limit_k_max 16
_diffrn_reflns_limit_k_min -16
_diffrn_reflns_limit_l_max 21
_diffrn_reflns_limit_l_min -21
_diffrn_reflns_number 48844
_diffrn_reflns_point_group_measured_fraction_full 0.999
_diffrn_reflns_point_group_measured_fraction_max 0.999
_diffrn_reflns_theta_full 25.242
_diffrn_reflns_theta_max 26.371
_diffrn_reflns_theta_min 2.277
_exptl_absorpt_coefficient_mu 0.801
_exptl_absorpt_correction_T_max 0.741
_exptl_absorpt_correction_T_min 0.652
_exptl_absorpt_correction_type multi-scan
_exptl_absorpt_process_details SADABS
_exptl_crystal_colour green
_exptl_crystal_density_diffrn 1.504
_exptl_crystal_density_method 'not measured'
_exptl_crystal_description block
_exptl_crystal_F_000 1248
_exptl_crystal_size_max 0.250
_exptl_crystal_size_mid 0.100
_exptl_crystal_size_min 0.030
_refine_diff_density_max 0.872
_refine_diff_density_min -0.534
_refine_diff_density_rms 0.061
_refine_ls_extinction_method none
_refine_ls_goodness_of_fit_ref 1.038
_refine_ls_hydrogen_treatment constr
_refine_ls_matrix_type full
_refine_ls_number_parameters 336
_refine_ls_number_reflns 5523
_refine_ls_number_restraints 111
_refine_ls_restrained_S_all 1.028
_refine_ls_R_factor_all 0.0296
_refine_ls_R_factor_gt 0.0233
_refine_ls_shift/su_max 0.003
_refine_ls_shift/su_mean 0.000
_refine_ls_structure_factor_coef Fsqd
_refine_ls_weighting_details 'w=1/[\s^2^(Fo^2^)+(0.0201P)^2^+2.6936P] where P=(Fo^2^+2Fc^2^)/3'
_refine_ls_weighting_scheme calc
_refine_ls_wR_factor_gt 0.0504
_refine_ls_wR_factor_ref 0.0531
_reflns_Friedel_coverage 0.000
_reflns_number_gt 4872
_reflns_number_total 5523
_reflns_threshold_expression 'I > 2\s(I)'
_cod_data_source_file om5b00715_si_002.cif
_cod_data_source_block trans5
_cod_original_sg_symbol_H-M 'P 21/c'
_cod_database_code 4087912
_publcif_datablock.id {7f7b24fa-01ec-4b87-9064-9f143239cf0f}

_shelx_space_group_comment
;
The symmetry employed for this shelxl refinement is uniquely defined
by the following loop, which should always be used as a source of
symmetry information in preference to the above space-group names.
They are only intended as comments.
;
_shelx_estimated_absorpt_t_min 0.825
_shelx_estimated_absorpt_t_max 0.976
_shelxl_version_number 2013-3

loop_
_space_group_symop_operation_xyz
'x, y, z'
'-x, y+1/2, -z+1/2'
'-x, -y, -z'
'x, -y-1/2, z-1/2'

loop_
_atom_site_label
_atom_site_type_symbol
_atom_site_fract_x
_atom_site_fract_y
_atom_site_fract_z
_atom_site_U_iso_or_equiv
_atom_site_adp_type
_atom_site_occupancy
_atom_site_site_symmetry_order
_atom_site_calc_flag
_atom_site_refinement_flags_posn
_atom_site_refinement_flags_adp
Ru1 Ru 0.75006(2) 0.69661(2) 0.59184(2) 0.01264(5) Uani 1 1 d . U
Cl1 Cl 0.92819(4) 0.69199(3) 0.70029(3) 0.01752(10) Uani 1 1 d . U
Cl2 Cl 0.58857(4) 0.76765(4) 0.49203(3) 0.02167(11) Uani 1 1 d . U
C1 C 0.67856(14) 0.68386(13) 0.68112(11) 0.0134(4) Uani 1 1 d . U
N1 N 0.67118(13) 0.60798(11) 0.73094(9) 0.0150(3) Uani 1 1 d . U
N2 N 0.63241(13) 0.76456(12) 0.70446(9) 0.0158(3) Uani 1 1 d . U
C2 C 0.61261(17) 0.63470(15) 0.78964(13) 0.0214(4) Uani 1 1 d . U
H2A H 0.6558 0.6138 0.8486 0.026 Uiso 1 1 calc R U
H2B H 0.5374 0.6044 0.7715 0.026 Uiso 1 1 calc R U
C3 C 0.60591(17) 0.74745(15) 0.78180(12) 0.0212(4) Uani 1 1 d . U
H3A H 0.5303 0.7719 0.7747 0.025 Uiso 1 1 calc R U
H3B H 0.6611 0.7800 0.8320 0.025 Uiso 1 1 calc R U
C4 C 0.70469(16) 0.50639(14) 0.72758(11) 0.0168(4) Uani 1 1 d . U
C5 C 0.62679(16) 0.43463(15) 0.68500(12) 0.0192(4) Uani 1 1 d . U
C6 C 0.66388(17) 0.33645(15) 0.68542(13) 0.0212(4) Uani 1 1 d . U
H6 H 0.6125 0.2864 0.6557 0.025 Uiso 1 1 calc R U
C7 C 0.77443(18) 0.31150(15) 0.72863(13) 0.0232(4) Uani 1 1 d . U
H7 H 0.7978 0.2443 0.7290 0.028 Uiso 1 1 calc R U
C8 C 0.85158(17) 0.38359(16) 0.77152(13) 0.0246(4) Uani 1 1 d . U
H8 H 0.9273 0.3660 0.8009 0.029 Uiso 1 1 calc R U
C9 C 0.81706(17) 0.48137(15) 0.77098(12) 0.0217(4) Uani 1 1 d . U
H9 H 0.8692 0.5313 0.7999 0.026 Uiso 1 1 calc R U
C10 C 0.50777(17) 0.46250(15) 0.63652(13) 0.0250(4) Uani 1 1 d . U
H10A H 0.4674 0.4687 0.6760 0.038 Uiso 1 1 calc R U
H10B H 0.4727 0.4108 0.5944 0.038 Uiso 1 1 calc R U
H10C H 0.5055 0.5262 0.6075 0.038 Uiso 1 1 calc R U
C11 C 0.64420(17) 0.86386(14) 0.67763(11) 0.0176(4) Uani 1 1 d . U
C12 C 0.54919(17) 0.92103(15) 0.63595(12) 0.0217(4) Uani 1 1 d . U
C13 C 0.5653(2) 1.01607(15) 0.60985(12) 0.0269(5) Uani 1 1 d . U
H13 H 0.5021 1.0564 0.5814 0.032 Uiso 1 1 calc R U
C14 C 0.6707(2) 1.05355(15) 0.62409(13) 0.0311(5) Uani 1 1 d . U
H14 H 0.6791 1.1187 0.6053 0.037 Uiso 1 1 calc R U
C15 C 0.7642(2) 0.99631(16) 0.66570(13) 0.0284(5) Uani 1 1 d . U
H15 H 0.8368 1.0218 0.6755 0.034 Uiso 1 1 calc R U
C16 C 0.75043(17) 0.90086(15) 0.69301(12) 0.0218(4) Uani 1 1 d . U
H16 H 0.8139 0.8612 0.7222 0.026 Uiso 1 1 calc R U
N3 N 0.83378(13) 0.72861(12) 0.50667(10) 0.0178(3) Uani 1 1 d . U
C17 C 0.43340(17) 0.87922(17) 0.61469(13) 0.0280(5) Uani 1 1 d . U
H17A H 0.4150 0.8762 0.6664 0.042 Uiso 1 1 calc R U
H17B H 0.4303 0.8121 0.5911 0.042 Uiso 1 1 calc R U
H17C H 0.3796 0.9222 0.5728 0.042 Uiso 1 1 calc R U
C18 C 0.72652(15) 0.56889(14) 0.55237(11) 0.0142(4) Uani 1 1 d . U
H18 H 0.6788 0.5304 0.5724 0.017 Uiso 1 1 calc R U
C19 C 0.76999(14) 0.51743(13) 0.49484(11) 0.0133(4) Uani 1 1 d . U
C20 C 0.73932(16) 0.41732(14) 0.47949(12) 0.0181(4) Uani 1 1 d . U
H20 H 0.6891 0.3897 0.5036 0.022 Uiso 1 1 calc R U
C21 C 0.78038(17) 0.35683(15) 0.42979(12) 0.0228(4) Uani 1 1 d . U
H21 H 0.7570 0.2895 0.4193 0.027 Uiso 1 1 calc R U
C22 C 0.85480(16) 0.39544(15) 0.39615(12) 0.0218(4) Uani 1 1 d . U
H22 H 0.8850 0.3536 0.3642 0.026 Uiso 1 1 calc R U
C23 C 0.88690(15) 0.49588(15) 0.40826(11) 0.0177(4) Uani 1 1 d . U
C24 C 0.84334(14) 0.55970(14) 0.45650(11) 0.0144(4) Uani 1 1 d . U
C25 C 0.87520(15) 0.66352(14) 0.46279(11) 0.0152(4) Uani 1 1 d . U
C26 C 0.94735(16) 0.69865(15) 0.42130(11) 0.0198(4) Uani 1 1 d . U
C27 C 0.99380(16) 0.62990(16) 0.37802(12) 0.0218(4) Uani 1 1 d . U
H27 H 1.0455 0.6528 0.3533 0.026 Uiso 1 1 calc R U
C28 C 0.96525(16) 0.53358(16) 0.37196(12) 0.0213(4) Uani 1 1 d . U
H28 H 0.9973 0.4892 0.3431 0.026 Uiso 1 1 calc R U
C29 C 0.97109(18) 0.80060(17) 0.42348(13) 0.0266(5) Uani 1 1 d . U
H29 H 1.0194 0.8253 0.3964 0.032 Uiso 1 1 calc R U
C30 C 0.9244(2) 0.86464(16) 0.46493(13) 0.0299(5) Uani 1 1 d . U
H30 H 0.9377 0.9342 0.4654 0.036 Uiso 1 1 calc R U
C31 C 0.85690(19) 0.82526(15) 0.50624(13) 0.0254(5) Uani 1 1 d . U
H31 H 0.8257 0.8697 0.5357 0.031 Uiso 1 1 calc R U

loop_
_atom_site_aniso_label
_atom_site_aniso_U_11
_atom_site_aniso_U_22
_atom_site_aniso_U_33
_atom_site_aniso_U_23
_atom_site_aniso_U_13
_atom_site_aniso_U_12
Ru1 0.01741(8) 0.01052(8) 0.01114(7) -0.00055(6) 0.00650(6) 0.00086(6)
Cl1 0.0164(2) 0.0185(2) 0.0177(2) -0.00265(18) 0.00612(17) -0.00156(18)
Cl2 0.0289(3) 0.0201(2) 0.0139(2) 0.00082(18) 0.00500(19) 0.00900(19)
C1 0.0126(8) 0.0129(9) 0.0127(8) -0.0015(7) 0.0021(7) 0.0017(7)
N1 0.0189(8) 0.0131(8) 0.0163(8) 0.0002(6) 0.0103(6) 0.0018(6)
N2 0.0226(8) 0.0138(8) 0.0138(7) 0.0008(6) 0.0098(6) 0.0053(6)
C2 0.0286(11) 0.0199(10) 0.0223(10) 0.0016(8) 0.0173(9) 0.0045(8)
C3 0.0297(11) 0.0209(11) 0.0178(9) 0.0016(8) 0.0143(8) 0.0056(9)
C4 0.0264(10) 0.0133(9) 0.0159(9) 0.0025(7) 0.0138(8) 0.0015(8)
C5 0.0214(10) 0.0208(10) 0.0180(9) 0.0026(8) 0.0100(8) 0.0002(8)
C6 0.0293(11) 0.0151(9) 0.0243(10) 0.0016(8) 0.0158(9) -0.0003(8)
C7 0.0331(11) 0.0167(10) 0.0236(10) 0.0017(8) 0.0148(9) 0.0038(9)
C8 0.0237(11) 0.0270(11) 0.0226(10) 0.0031(9) 0.0076(8) 0.0068(9)
C9 0.0241(10) 0.0212(10) 0.0209(10) -0.0024(8) 0.0094(8) -0.0004(8)
C10 0.0259(11) 0.0210(11) 0.0269(11) -0.0003(9) 0.0078(9) 0.0010(9)
C11 0.0289(11) 0.0129(9) 0.0121(9) -0.0012(7) 0.0085(8) 0.0049(8)
C12 0.0333(11) 0.0203(10) 0.0130(9) -0.0013(8) 0.0102(8) 0.0104(9)
C13 0.0442(13) 0.0189(11) 0.0167(9) 0.0018(8) 0.0099(9) 0.0151(10)
C14 0.0615(16) 0.0113(10) 0.0218(10) 0.0002(8) 0.0163(11) 0.0019(10)
C15 0.0403(13) 0.0205(11) 0.0230(10) -0.0043(9) 0.0094(9) -0.0074(9)
C16 0.0289(11) 0.0176(10) 0.0164(9) -0.0018(8) 0.0052(8) 0.0022(8)
N3 0.0242(9) 0.0161(8) 0.0144(7) -0.0011(6) 0.0084(7) -0.0028(7)
C17 0.0266(11) 0.0346(12) 0.0228(10) 0.0032(9) 0.0087(9) 0.0137(9)
C18 0.0143(9) 0.0147(9) 0.0135(8) 0.0020(7) 0.0048(7) 0.0013(7)
C19 0.0115(9) 0.0141(9) 0.0116(8) -0.0007(7) 0.0007(7) 0.0022(7)
C20 0.0172(9) 0.0180(10) 0.0178(9) -0.0016(7) 0.0048(7) -0.0004(8)
C21 0.0244(11) 0.0165(10) 0.0240(10) -0.0072(8) 0.0044(8) -0.0001(8)
C22 0.0226(10) 0.0248(11) 0.0171(9) -0.0061(8) 0.0058(8) 0.0061(8)
C23 0.0165(9) 0.0232(10) 0.0109(8) -0.0005(7) 0.0016(7) 0.0047(8)
C24 0.0128(9) 0.0182(9) 0.0100(8) 0.0001(7) 0.0014(7) 0.0029(7)
C25 0.0143(9) 0.0212(10) 0.0092(8) 0.0014(7) 0.0033(7) 0.0007(7)
C26 0.0190(10) 0.0270(10) 0.0120(9) 0.0015(8) 0.0038(7) -0.0012(8)
C27 0.0170(10) 0.0348(12) 0.0150(9) 0.0063(8) 0.0072(8) 0.0036(9)
C28 0.0176(10) 0.0340(12) 0.0130(9) 0.0012(8) 0.0062(7) 0.0093(8)
C29 0.0290(11) 0.0324(12) 0.0208(10) 0.0028(9) 0.0119(9) -0.0108(9)
C30 0.0465(14) 0.0212(11) 0.0263(11) -0.0019(9) 0.0180(10) -0.0117(10)
C31 0.0410(13) 0.0174(10) 0.0218(10) -0.0027(8) 0.0159(9) -0.0054(9)

loop_
_atom_type_symbol
_atom_type_description
_atom_type_scat_dispersion_real
_atom_type_scat_dispersion_imag
_atom_type_scat_source
C C 0.0033 0.0016 'International Tables Vol C Tables 4.2.6.8 and 6.1.1.4'
H H 0.0000 0.0000 'International Tables Vol C Tables 4.2.6.8 and 6.1.1.4'
N N 0.0061 0.0033 'International Tables Vol C Tables 4.2.6.8 and 6.1.1.4'
Cl Cl 0.1484 0.1585 'International Tables Vol C Tables 4.2.6.8 and 6.1.1.4'
Ru Ru -1.2594 0.8363 'International Tables Vol C Tables 4.2.6.8 and 6.1.1.4'

loop_
_geom_angle_atom_site_label_1
_geom_angle_atom_site_label_2
_geom_angle_atom_site_label_3
_geom_angle
C18 Ru1 C1 97.48(8)
C18 Ru1 N3 90.16(7)
C1 Ru1 N3 172.16(7)
C18 Ru1 Cl2 97.57(6)
C1 Ru1 Cl2 92.75(5)
N3 Ru1 Cl2 87.94(5)
C18 Ru1 Cl1 104.21(6)
C1 Ru1 Cl1 89.61(5)
N3 Ru1 Cl1 86.81(4)
Cl2 Ru1 Cl1 157.589(18)
N1 C1 N2 106.90(15)
N1 C1 Ru1 132.61(13)
N2 C1 Ru1 120.35(13)
C1 N1 C4 127.37(15)
C1 N1 C2 113.36(15)
C4 N1 C2 119.05(14)
C1 N2 C11 123.11(15)
C1 N2 C3 113.03(15)
C11 N2 C3 120.40(15)
N1 C2 C3 102.12(15)
N1 C2 H2A 111.3
C3 C2 H2A 111.3
N1 C2 H2B 111.3
C3 C2 H2B 111.3
H2A C2 H2B 109.2
N2 C3 C2 102.02(15)
N2 C3 H3A 111.4
C2 C3 H3A 111.4
N2 C3 H3B 111.4
C2 C3 H3B 111.4
H3A C3 H3B 109.2
C5 C4 C9 121.22(18)
C5 C4 N1 120.56(17)
C9 C4 N1 118.18(17)
C4 C5 C6 118.03(18)
C4 C5 C10 120.87(18)
C6 C5 C10 121.03(18)
C7 C6 C5 120.84(19)
C7 C6 H6 119.6
C5 C6 H6 119.6
C6 C7 C8 120.74(19)
C6 C7 H7 119.6
C8 C7 H7 119.6
C9 C8 C7 119.39(19)
C9 C8 H8 120.3
C7 C8 H8 120.3
C8 C9 C4 119.77(19)
C8 C9 H9 120.1
C4 C9 H9 120.1
C5 C10 H10A 109.5
C5 C10 H10B 109.5
H10A C10 H10B 109.5
C5 C10 H10C 109.5
H10A C10 H10C 109.5
H10B C10 H10C 109.5
C16 C11 C12 121.32(18)
C16 C11 N2 118.81(17)
C12 C11 N2 119.87(18)
C13 C12 C11 117.5(2)
C13 C12 C17 120.81(19)
C11 C12 C17 121.55(19)
C14 C13 C12 121.8(2)
C14 C13 H13 119.1
C12 C13 H13 119.1
C13 C14 C15 120.2(2)
C13 C14 H14 119.9
C15 C14 H14 119.9
C14 C15 C16 119.2(2)
C14 C15 H15 120.4
C16 C15 H15 120.4
C11 C16 C15 119.98(19)
C11 C16 H16 120.0
C15 C16 H16 120.0
C31 N3 C25 119.36(17)
C31 N3 Ru1 111.65(13)
C25 N3 Ru1 128.53(13)
C12 C17 H17A 109.5
C12 C17 H17B 109.5
H17A C17 H17B 109.5
C12 C17 H17C 109.5
H17A C17 H17C 109.5
H17B C17 H17C 109.5
C19 C18 Ru1 129.54(14)
C19 C18 H18 115.2
Ru1 C18 H18 115.2
C20 C19 C24 118.96(16)
C20 C19 C18 115.54(16)
C24 C19 C18 125.46(16)
C21 C20 C19 121.92(18)
C21 C20 H20 119.0
C19 C20 H20 119.0
C22 C21 C20 119.49(19)
C22 C21 H21 120.3
C20 C21 H21 120.3
C21 C22 C23 120.95(18)
C21 C22 H22 119.5
C23 C22 H22 119.5
C22 C23 C24 120.47(18)
C22 C23 C28 119.27(17)
C24 C23 C28 120.26(18)
C23 C24 C19 118.10(17)
C23 C24 C25 117.67(17)
C19 C24 C25 124.22(16)
N3 C25 C26 119.85(17)
N3 C25 C24 120.15(16)
C26 C25 C24 119.99(17)
C29 C26 C25 118.99(18)
C29 C26 C27 121.25(18)
C25 C26 C27 119.76(18)
C28 C27 C26 120.72(18)
C28 C27 H27 119.6
C26 C27 H27 119.6
C27 C28 C23 121.37(18)
C27 C28 H28 119.3
C23 C28 H28 119.3
C30 C29 C26 119.76(19)
C30 C29 H29 120.1
C26 C29 H29 120.1
C29 C30 C31 118.5(2)
C29 C30 H30 120.8
C31 C30 H30 120.8
N3 C31 C30 123.5(2)
N3 C31 H31 118.3
C30 C31 H31 118.3

loop_
_geom_bond_atom_site_label_1
_geom_bond_atom_site_label_2
_geom_bond_distance
Ru1 C18 1.8261(18)
Ru1 C1 2.0263(18)
Ru1 N3 2.1176(15)
Ru1 Cl2 2.3554(5)
Ru1 Cl1 2.3640(5)
C1 N1 1.344(2)
C1 N2 1.359(2)
N1 C4 1.438(2)
N1 C2 1.482(2)
N2 C11 1.434(2)
N2 C3 1.475(2)
C2 C3 1.520(3)
C2 H2A 0.9900
C2 H2B 0.9900
C3 H3A 0.9900
C3 H3B 0.9900
C4 C5 1.390(3)
C4 C9 1.405(3)
C5 C6 1.401(3)
C5 C10 1.500(3)
C6 C7 1.385(3)
C6 H6 0.9500
C7 C8 1.389(3)
C7 H7 0.9500
C8 C9 1.385(3)
C8 H8 0.9500
C9 H9 0.9500
C10 H10A 0.9800
C10 H10B 0.9800
C10 H10C 0.9800
C11 C16 1.385(3)
C11 C12 1.400(3)
C12 C13 1.389(3)
C12 C17 1.507(3)
C13 C14 1.381(3)
C13 H13 0.9500
C14 C15 1.387(3)
C14 H14 0.9500
C15 C16 1.395(3)
C15 H15 0.9500
C16 H16 0.9500
N3 C31 1.333(3)
N3 C25 1.368(2)
C17 H17A 0.9800
C17 H17B 0.9800
C17 H17C 0.9800
C18 C19 1.452(2)
C18 H18 0.9500
C19 C20 1.399(3)
C19 C24 1.433(3)
C20 C21 1.397(3)
C20 H20 0.9500
C21 C22 1.373(3)
C21 H21 0.9500
C22 C23 1.405(3)
C22 H22 0.9500
C23 C24 1.424(3)
C23 C28 1.441(3)
C24 C25 1.447(3)
C25 C26 1.423(3)
C26 C29 1.401(3)
C26 C27 1.431(3)
C27 C28 1.339(3)
C27 H27 0.9500
C28 H28 0.9500
C29 C30 1.372(3)
C29 H29 0.9500
C30 C31 1.392(3)
C30 H30 0.9500
C31 H31 0.9500

loop_
_geom_hbond_atom_site_label_D
_geom_hbond_atom_site_label_H
_geom_hbond_atom_site_label_A
_geom_hbond_distance_DH
_geom_hbond_distance_HA
_geom_hbond_distance_DA
_geom_hbond_angle_DHA
C9 H9 Cl1 0.95 2.99 3.558(2) 119.7
C16 H16 Cl1 0.95 2.80 3.590(2) 141.2

loop_
_geom_torsion_atom_site_label_1
_geom_torsion_atom_site_label_2
_geom_torsion_atom_site_label_3
_geom_torsion_atom_site_label_4
_geom_torsion
N2 C1 N1 C4 177.22(17)
Ru1 C1 N1 C4 -7.3(3)
N2 C1 N1 C2 2.7(2)
Ru1 C1 N1 C2 178.24(14)
N1 C1 N2 C11 167.35(16)
Ru1 C1 N2 C11 -8.8(2)
N1 C1 N2 C3 8.3(2)
Ru1 C1 N2 C3 -167.82(13)
C1 N1 C2 C3 -11.8(2)
C4 N1 C2 C3 173.22(16)
C1 N2 C3 C2 -15.2(2)
C11 N2 C3 C2 -174.84(16)
N1 C2 C3 N2 14.89(19)
C1 N1 C4 C5 -97.8(2)
C2 N1 C4 C5 76.4(2)
C1 N1 C4 C9 84.5(2)
C2 N1 C4 C9 -101.3(2)
C9 C4 C5 C6 -1.0(3)
N1 C4 C5 C6 -178.64(16)
C9 C4 C5 C10 -178.05(18)
N1 C4 C5 C10 4.3(3)
C4 C5 C6 C7 1.4(3)
C10 C5 C6 C7 178.48(18)
C5 C6 C7 C8 -1.0(3)
C6 C7 C8 C9 0.1(3)
C7 C8 C9 C4 0.3(3)
C5 C4 C9 C8 0.1(3)
N1 C4 C9 C8 177.85(17)
C1 N2 C11 C16 -54.8(2)
C3 N2 C11 C16 102.7(2)
C1 N2 C11 C12 124.59(19)
C3 N2 C11 C12 -77.9(2)
C16 C11 C12 C13 0.6(3)
N2 C11 C12 C13 -178.79(16)
C16 C11 C12 C17 176.54(18)
N2 C11 C12 C17 -2.8(3)
C11 C12 C13 C14 0.0(3)
C17 C12 C13 C14 -175.98(18)
C12 C13 C14 C15 -0.2(3)
C13 C14 C15 C16 -0.2(3)
C12 C11 C16 C15 -0.9(3)
N2 C11 C16 C15 178.41(17)
C14 C15 C16 C11 0.7(3)
C1 Ru1 C18 C19 -170.02(16)
N3 Ru1 C18 C19 8.24(16)
Cl2 Ru1 C18 C19 96.18(16)
Cl1 Ru1 C18 C19 -78.51(16)
Ru1 C18 C19 C20 177.57(14)
Ru1 C18 C19 C24 0.1(3)
C24 C19 C20 C21 1.7(3)
C18 C19 C20 C21 -175.97(17)
C19 C20 C21 C22 1.4(3)
C20 C21 C22 C23 -2.5(3)
C21 C22 C23 C24 0.5(3)
C21 C22 C23 C28 179.97(18)
C22 C23 C24 C19 2.5(3)
C28 C23 C24 C19 -176.93(16)
C22 C23 C24 C25 -176.81(17)
C28 C23 C24 C25 3.7(2)
C20 C19 C24 C23 -3.6(2)
C18 C19 C24 C23 173.86(16)
C20 C19 C24 C25 175.71(17)
C18 C19 C24 C25 -6.9(3)
C31 N3 C25 C26 3.5(3)
Ru1 N3 C25 C26 -167.97(13)
C31 N3 C25 C24 -174.75(17)
Ru1 N3 C25 C24 13.8(2)
C23 C24 C25 N3 178.48(16)
C19 C24 C25 N3 -0.8(3)
C23 C24 C25 C26 0.2(2)
C19 C24 C25 C26 -179.06(16)
N3 C25 C26 C29 -2.5(3)
C24 C25 C26 C29 175.76(17)
N3 C25 C26 C27 177.75(16)
C24 C25 C26 C27 -4.0(3)
C29 C26 C27 C28 -175.94(19)
C25 C26 C27 C28 3.8(3)
C26 C27 C28 C23 0.2(3)
C22 C23 C28 C27 176.45(18)
C24 C23 C28 C27 -4.1(3)
C25 C26 C29 C30 -0.3(3)
C27 C26 C29 C30 179.42(19)
C26 C29 C30 C31 2.0(3)
C25 N3 C31 C30 -1.8(3)
Ru1 N3 C31 C30 171.07(18)
C29 C30 C31 N3 -1.1(3)
